data_7211839
loop_
_publ_author_name
'Felloni, Marina'
'Blake, Alexander J.'
'Hubberstey, Peter'
'Teat, Simon J.'
'Wilson, Claire'
'Schr\"oder, Martin'

_publ_section_title
;
 Transition metal dipicolinates as designer T-shaped building blocks
;
_journal_issue 5
_journal_name_full CrystEngComm
_journal_page_first 1576
_journal_paper_doi 10.1039/b915440j
_journal_volume 12
_journal_year 2010
_chemical_formula_moiety 'C17 H11 Ni N5 O4, 0.5(C10 H8 N4), H2 O'
_chemical_formula_sum 'C22 H17 N7 Ni O5'
_chemical_formula_weight 518.14
_chemical_name_common '[Ni(II)(dipic)(diazobpe)](H2O)(diazobpe)0.5'
_chemical_name_systematic
;
?
;
_space_group_IT_number 14
_symmetry_cell_setting monoclinic
_symmetry_space_group_name_Hall '-P 2ybc'
_symmetry_space_group_name_H-M 'P 1 21/c 1'
_atom_sites_solution_hydrogens 'aromatic H geometrically placed, water H located from delta-F'
_atom_sites_solution_primary heavy
_atom_sites_solution_secondary 'difference Fourier method'
_audit_creation_method SHELXL-97
_cell_angle_alpha 90.00
_cell_angle_beta 100.310(2)
_cell_angle_gamma 90.00
_cell_formula_units_Z 4
_cell_length_a 13.1967(7)
_cell_length_b 15.8470(8)
_cell_length_c 10.6187(5)
_cell_measurement_reflns_used 5646
_cell_measurement_temperature 120(2)
_cell_measurement_theta_max 28.94
_cell_measurement_theta_min 2.26
_cell_volume 2184.81(19)
_computing_cell_refinement 'Bruker SAINT version 6.02A (Bruker, 2000)'
_computing_data_collection 'Bruker SMART version 5.624 (Bruker, 2001)'
_computing_data_reduction 'Bruker SAINT; Bruker SHELXTL (Sheldrick, 2008)'
_computing_molecular_graphics 'SHELXTL/PC v.5.1 (Sheldrick, 2008)'
_computing_publication_material 'SHELXL97; PLATON (Spek, 2003)'
_computing_structure_refinement 'SHELXL97 (Sheldrick, 2008)'
_computing_structure_solution 'SHELXS97 (Sheldrick, 2008)'
_diffrn_ambient_temperature 120(2)
_diffrn_detector_area_resol_mean 8.192
_diffrn_measured_fraction_theta_full 0.992
_diffrn_measured_fraction_theta_max 0.902
_diffrn_measurement_device_type 'Bruker SMART 1K CCD diffractometer'
_diffrn_measurement_method '\w rotation with narrow frames'
_diffrn_radiation_monochromator 'silicon 111'
_diffrn_radiation_source 'Daresbury SRS station 9.8'
_diffrn_radiation_type synchrotron
_diffrn_radiation_wavelength 0.6900
_diffrn_reflns_av_R_equivalents 0.039
_diffrn_reflns_av_sigmaI/netI 0.049
_diffrn_reflns_limit_h_max 18
_diffrn_reflns_limit_h_min -17
_diffrn_reflns_limit_k_max 21
_diffrn_reflns_limit_k_min -20
_diffrn_reflns_limit_l_max 14
_diffrn_reflns_limit_l_min -13
_diffrn_reflns_number 15706
_diffrn_reflns_theta_full 27.50
_diffrn_reflns_theta_max 29.51
_diffrn_reflns_theta_min 1.97
_diffrn_standards_decay_% 15
_diffrn_standards_number 0
_exptl_absorpt_coefficient_mu 0.940
_exptl_absorpt_correction_type none
_exptl_crystal_colour amber
_exptl_crystal_density_diffrn 1.575
_exptl_crystal_density_method 'not measured'
_exptl_crystal_description block
_exptl_crystal_F_000 1064
_exptl_crystal_size_max 0.02
_exptl_crystal_size_mid 0.01
_exptl_crystal_size_min 0.01
_refine_diff_density_max 1.07
_refine_diff_density_min -0.52
_refine_diff_density_rms 0.08
_refine_ls_extinction_method none
_refine_ls_goodness_of_fit_ref 1.045
_refine_ls_hydrogen_treatment 'aromatic H refined with riding model, water H refined with restraints'
_refine_ls_matrix_type full
_refine_ls_number_parameters 322
_refine_ls_number_reflns 6009
_refine_ls_number_restraints 3
_refine_ls_restrained_S_all 1.044
_refine_ls_R_factor_all 0.0620
_refine_ls_R_factor_gt 0.0417
_refine_ls_shift/su_max 0.001
_refine_ls_shift/su_mean 0.000
_refine_ls_structure_factor_coef Fsqd
_refine_ls_weighting_details 'calc w=1/[\s^2^(Fo^2^)+(0.0357P)^2^+1.8784P] where P=(Fo^2^+2Fc^2^)/3'
_refine_ls_weighting_scheme calc
_refine_ls_wR_factor_gt 0.0904
_refine_ls_wR_factor_ref 0.0978
_reflns_number_gt 4595
_reflns_number_total 6009
_reflns_threshold_expression I>2sigma(I)
_cod_data_source_file b915440j.txt
_cod_data_source_block NIDPEN_Complex_8
_cod_original_cell_volume 2184.8(2)
_cod_original_sg_symbol_H-M 'P 21/c'
_cod_database_code 7211839

loop_
_symmetry_equiv_pos_as_xyz
'x, y, z'
'-x, y+1/2, -z+1/2'
'-x, -y, -z'
'x, -y-1/2, z-1/2'

loop_
_atom_site_label
_atom_site_type_symbol
_atom_site_fract_x
_atom_site_fract_y
_atom_site_fract_z
_atom_site_U_iso_or_equiv
_atom_site_adp_type
_atom_site_occupancy
_atom_site_symmetry_multiplicity
_atom_site_calc_flag
_atom_site_refinement_flags
Ni Ni 0.368545(19) 1.316382(16) 0.74045(2) 0.01026(7) Uani 1 1 d .
N1 N 0.36761(13) 1.41349(10) 0.62027(16) 0.0116(3) Uani 1 1 d .
C2 C 0.36910(15) 1.40081(12) 0.49598(19) 0.0122(4) Uani 1 1 d .
C3 C 0.37108(17) 1.46832(13) 0.4131(2) 0.0173(4) Uani 1 1 d .
H3 H 0.3733 1.4594 0.3252 0.021 Uiso 1 1 calc R
C4 C 0.36971(19) 1.54945(14) 0.4628(2) 0.0223(5) Uani 1 1 d .
H4 H 0.3714 1.5968 0.4084 0.027 Uiso 1 1 calc R
C5 C 0.36594(19) 1.56166(14) 0.5912(2) 0.0204(5) Uani 1 1 d .
H5 H 0.3635 1.6169 0.6252 0.025 Uiso 1 1 calc R
C6 C 0.36574(16) 1.49129(13) 0.6687(2) 0.0139(4) Uani 1 1 d .
C7 C 0.36720(15) 1.30807(12) 0.46035(19) 0.0120(4) Uani 1 1 d .
O1 O 0.36942(12) 1.29165(9) 0.34431(14) 0.0161(3) Uani 1 1 d .
O2 O 0.36179(11) 1.25649(9) 0.54944(14) 0.0146(3) Uani 1 1 d .
C8 C 0.36237(16) 1.49218(13) 0.8115(2) 0.0153(4) Uani 1 1 d .
O3 O 0.34881(15) 1.55965(10) 0.86327(16) 0.0261(4) Uani 1 1 d .
O4 O 0.37314(11) 1.41945(9) 0.86522(14) 0.0147(3) Uani 1 1 d .
N1L N 0.53082(13) 1.30758(11) 0.77129(16) 0.0136(3) Uani 1 1 d .
C2L C 0.58880(17) 1.36146(15) 0.8513(2) 0.0194(4) Uani 1 1 d .
H2L H 0.5555 1.3992 0.9002 0.023 Uiso 1 1 calc R
C3L C 0.69527(17) 1.36435(16) 0.8655(2) 0.0225(5) Uani 1 1 d .
H3L H 0.7341 1.4024 0.9244 0.027 Uiso 1 1 calc R
C4L C 0.74403(16) 1.31062(14) 0.7922(2) 0.0176(4) Uani 1 1 d .
C5L C 0.68548(16) 1.25212(13) 0.7126(2) 0.0168(4) Uani 1 1 d .
H5L H 0.7173 1.2129 0.6643 0.020 Uiso 1 1 calc R
C6L C 0.57990(16) 1.25248(12) 0.7055(2) 0.0159(4) Uani 1 1 d .
H6L H 0.5399 1.2121 0.6520 0.019 Uiso 1 1 calc R
N7L N 0.85350(14) 1.31791(13) 0.8052(2) 0.0224(4) Uani 1 1 d .
N8L N 0.88461(14) 1.30399(13) 0.70239(19) 0.0208(4) Uani 1 1 d .
C9L C 0.99509(17) 1.31095(14) 0.7148(2) 0.0189(4) Uani 1 1 d .
C10L C 1.06061(17) 1.33671(15) 0.8246(2) 0.0207(5) Uani 1 1 d .
H10L H 1.0344 1.3531 0.8986 0.025 Uiso 1 1 calc R
C11L C 1.16496(17) 1.33802(15) 0.8240(2) 0.0204(5) Uani 1 1 d .
H11L H 1.2100 1.3553 0.8996 0.024 Uiso 1 1 calc R
N12L N 1.20655(14) 1.31592(12) 0.72107(17) 0.0161(3) Uani 1 1 d .
C13L C 1.14161(17) 1.29376(16) 0.6146(2) 0.0224(5) Uani 1 1 d .
H13L H 1.1695 1.2791 0.5411 0.027 Uiso 1 1 calc R
C14L C 1.03539(18) 1.29111(17) 0.6062(2) 0.0259(5) Uani 1 1 d .
H14L H 0.9915 1.2762 0.5284 0.031 Uiso 1 1 calc R
N1B N 1.0424(2) 1.41488(19) 1.1072(3) 0.0508(7) Uani 1 1 d .
C2B C 0.9458(3) 1.4157(2) 1.1289(3) 0.0553(10) Uani 1 1 d .
H2B H 0.8924 1.3998 1.0606 0.066 Uiso 1 1 calc R
C3B C 0.9183(2) 1.4380(2) 1.2442(3) 0.0421(7) Uani 1 1 d .
H3B H 0.8485 1.4365 1.2554 0.051 Uiso 1 1 calc R
C4B C 0.9955(2) 1.46248(17) 1.3417(3) 0.0301(6) Uani 1 1 d .
C5B C 1.0960(2) 1.4624(2) 1.3216(3) 0.0419(7) Uani 1 1 d .
H5B H 1.1509 1.4786 1.3878 0.050 Uiso 1 1 calc R
C6B C 1.1148(3) 1.4383(2) 1.2029(3) 0.0491(8) Uani 1 1 d .
H6B H 1.1841 1.4387 1.1894 0.059 Uiso 1 1 calc R
N7B N 0.96404(18) 1.48687(16) 1.4594(2) 0.0328(5) Uani 1 1 d .
O1W O 0.3559(2) 1.07298(12) 0.62066(19) 0.0464(6) Uani 1 1 d D
H1W H 0.367(3) 1.067(2) 0.5472(17) 0.070 Uiso 1 1 d D
H2W H 0.361(3) 1.1235(8) 0.636(3) 0.070 Uiso 1 1 d D

loop_
_atom_site_aniso_label
_atom_site_aniso_U_11
_atom_site_aniso_U_22
_atom_site_aniso_U_33
_atom_site_aniso_U_23
_atom_site_aniso_U_13
_atom_site_aniso_U_12
Ni 0.00943(12) 0.01113(12) 0.01092(12) 0.00094(10) 0.00368(8) 0.00001(10)
N1 0.0113(8) 0.0112(8) 0.0129(8) -0.0012(6) 0.0037(6) 0.0006(6)
C2 0.0127(9) 0.0120(9) 0.0121(9) -0.0004(7) 0.0028(7) 0.0006(7)
C3 0.0228(11) 0.0185(10) 0.0113(9) 0.0015(8) 0.0044(8) 0.0004(8)
C4 0.0332(13) 0.0157(10) 0.0179(11) 0.0052(8) 0.0046(9) -0.0009(9)
C5 0.0322(13) 0.0117(10) 0.0175(11) -0.0009(8) 0.0048(9) 0.0007(8)
C6 0.0152(10) 0.0138(9) 0.0129(9) -0.0021(7) 0.0035(7) 0.0001(7)
C7 0.0083(9) 0.0130(9) 0.0149(9) -0.0028(7) 0.0027(7) -0.0007(7)
O1 0.0177(8) 0.0170(7) 0.0145(7) -0.0053(6) 0.0055(6) 0.0008(6)
O2 0.0165(8) 0.0118(7) 0.0163(7) 0.0009(6) 0.0051(6) 0.0000(5)
C8 0.0154(10) 0.0175(10) 0.0133(9) -0.0026(8) 0.0033(8) -0.0005(8)
O3 0.0445(11) 0.0184(8) 0.0163(8) -0.0050(6) 0.0079(7) 0.0037(7)
O4 0.0164(7) 0.0160(7) 0.0123(7) -0.0001(6) 0.0047(6) -0.0005(6)
N1L 0.0123(8) 0.0155(8) 0.0137(8) 0.0038(7) 0.0041(6) 0.0007(6)
C2L 0.0132(10) 0.0278(12) 0.0179(10) -0.0051(9) 0.0041(8) 0.0010(8)
C3L 0.0146(11) 0.0307(13) 0.0217(11) -0.0094(9) 0.0017(8) -0.0012(9)
C4L 0.0094(9) 0.0248(11) 0.0184(10) 0.0016(9) 0.0018(7) 0.0018(8)
C5L 0.0139(10) 0.0152(10) 0.0222(11) 0.0013(8) 0.0056(8) 0.0018(8)
C6L 0.0150(10) 0.0096(9) 0.0234(11) 0.0008(8) 0.0040(8) 0.0006(7)
N7L 0.0112(9) 0.0297(10) 0.0276(10) -0.0041(9) 0.0076(7) -0.0005(8)
N8L 0.0124(9) 0.0286(10) 0.0219(9) -0.0010(8) 0.0046(7) -0.0009(7)
C9L 0.0129(10) 0.0222(11) 0.0225(11) 0.0013(9) 0.0060(8) 0.0000(8)
C10L 0.0148(11) 0.0299(12) 0.0191(11) -0.0029(9) 0.0079(8) -0.0017(9)
C11L 0.0151(11) 0.0290(12) 0.0171(10) -0.0015(9) 0.0032(8) -0.0035(8)
N12L 0.0138(8) 0.0175(8) 0.0178(9) 0.0019(7) 0.0052(7) -0.0004(7)
C13L 0.0146(11) 0.0347(13) 0.0192(11) -0.0069(9) 0.0067(8) -0.0023(9)
C14L 0.0137(11) 0.0423(14) 0.0219(12) -0.0086(10) 0.0034(9) -0.0033(10)
N1B 0.063(2) 0.0579(18) 0.0325(14) -0.0096(13) 0.0106(13) 0.0074(15)
C2B 0.053(2) 0.071(2) 0.0358(17) -0.0163(17) -0.0098(15) 0.0143(18)
C3B 0.0307(16) 0.0516(19) 0.0421(17) -0.0140(14) 0.0010(12) 0.0074(13)
C4B 0.0315(14) 0.0317(13) 0.0269(13) -0.0046(11) 0.0047(10) 0.0038(11)
C5B 0.0325(16) 0.059(2) 0.0352(16) -0.0128(14) 0.0085(12) -0.0065(14)
C6B 0.0449(19) 0.062(2) 0.0454(19) -0.0168(16) 0.0205(15) -0.0070(16)
N7B 0.0284(12) 0.0399(13) 0.0302(12) -0.0074(10) 0.0052(9) 0.0014(10)
O1W 0.102(2) 0.0226(10) 0.0201(10) -0.0006(8) 0.0259(11) -0.0042(11)

loop_
_atom_type_symbol
_atom_type_description
_atom_type_scat_dispersion_real
_atom_type_scat_dispersion_imag
_atom_type_scat_source
C C 0.0033 0.0016 'International Tables Vol C Tables 4.2.6.8 and 6.1.1.4'
H H 0.0000 0.0000 'International Tables Vol C Tables 4.2.6.8 and 6.1.1.4'
N N 0.0061 0.0033 'International Tables Vol C Tables 4.2.6.8 and 6.1.1.4'
O O 0.0106 0.0060 'International Tables Vol C Tables 4.2.6.8 and 6.1.1.4'
Ni Ni 0.3393 1.1124 'International Tables Vol C Tables 4.2.6.8 and 6.1.1.4'

loop_
_geom_angle_atom_site_label_1
_geom_angle_atom_site_label_2
_geom_angle_atom_site_label_3
_geom_angle
_geom_angle_site_symmetry_1
_geom_angle_site_symmetry_3
_geom_angle_publ_flag
N1 Ni O1 173.12(7) . 4_586 y
N1 Ni O4 78.45(6) . . y
O1 Ni O4 108.42(6) 4_586 . y
N1 Ni N12L 92.87(7) . 1_455 y
O1 Ni N12L 87.55(7) 4_586 1_455 y
O4 Ni N12L 88.77(7) . 1_455 y
N1 Ni N1L 92.30(7) . . y
O1 Ni N1L 87.32(6) 4_586 . y
O4 Ni N1L 92.27(6) . . y
N12L Ni N1L 174.83(7) 1_455 . y
N1 Ni O2 75.63(6) . . y
O1 Ni O2 97.49(6) 4_586 . y
O4 Ni O2 154.08(6) . . y
N12L Ni O2 92.00(6) 1_455 . y
N1L Ni O2 89.27(6) . . y
C6 N1 C2 121.44(17) . . ?
C6 N1 Ni 117.58(14) . . y
C2 N1 Ni 120.98(13) . . y
N1 C2 C3 120.97(18) . . ?
N1 C2 C7 112.88(17) . . ?
C3 C2 C7 126.14(18) . . ?
C2 C3 C4 117.96(19) . . ?
C5 C4 C3 120.5(2) . . ?
C6 C5 C4 118.4(2) . . ?
N1 C6 C5 120.77(19) . . ?
N1 C6 C8 113.35(18) . . ?
C5 C6 C8 125.88(19) . . ?
O2 C7 O1 127.70(18) . . ?
O2 C7 C2 116.18(17) . . ?
O1 C7 C2 116.11(17) . . ?
C7 O1 Ni 134.58(14) . 4_585 y
C7 O2 Ni 114.10(12) . . y
O3 C8 O4 126.6(2) . . ?
O3 C8 C6 119.00(19) . . ?
O4 C8 C6 114.41(18) . . ?
C8 O4 Ni 115.50(13) . . y
C2L N1L C6L 117.74(18) . . ?
C2L N1L Ni 120.21(14) . . y
C6L N1L Ni 121.88(14) . . y
N1L C2L C3L 122.8(2) . . ?
C2L C3L C4L 118.8(2) . . ?
C3L C4L C5L 119.1(2) . . ?
C3L C4L N7L 117.2(2) . . ?
C5L C4L N7L 123.6(2) . . ?
C6L C5L C4L 118.4(2) . . ?
N1L C6L C5L 123.1(2) . . ?
N8L N7L C4L 112.60(19) . . ?
N7L N8L C9L 112.95(19) . . ?
C10L C9L C14L 119.5(2) . . ?
C10L C9L N8L 124.6(2) . . ?
C14L C9L N8L 115.9(2) . . ?
C11L C10L C9L 118.4(2) . . ?
N12L C11L C10L 123.3(2) . . ?
C13L N12L C11L 117.33(19) . . ?
C13L N12L Ni 124.61(15) . 1_655 y
C11L N12L Ni 118.05(15) . 1_655 y
N12L C13L C14L 123.3(2) . . ?
C13L C14L C9L 118.1(2) . . ?
C6B N1B C2B 116.6(3) . . ?
N1B C2B C3B 124.3(3) . . ?
C4B C3B C2B 117.6(3) . . ?
C3B C4B C5B 119.1(3) . . ?
C3B C4B N7B 116.1(2) . . ?
C5B C4B N7B 124.7(3) . . ?
C4B C5B C6B 118.4(3) . . ?
N1B C6B C5B 123.9(3) . . ?
N7B N7B C4B 113.1(3) 3_788 . ?

loop_
_geom_bond_atom_site_label_1
_geom_bond_atom_site_label_2
_geom_bond_distance
_geom_bond_site_symmetry_2
_geom_bond_publ_flag
Ni N1 1.9978(17) . y
Ni O1 2.0354(15) 4_586 y
Ni O4 2.0971(15) . y
Ni N12L 2.1108(18) 1_455 y
Ni N1L 2.1123(17) . y
Ni O2 2.2267(15) . y
N1 C6 1.338(3) . ?
N1 C2 1.339(3) . ?
C2 C3 1.388(3) . ?
C2 C7 1.517(3) . ?
C3 C4 1.391(3) . ?
C4 C5 1.387(3) . ?
C5 C6 1.386(3) . ?
C6 C8 1.526(3) . ?
C7 O2 1.262(2) . ?
C7 O1 1.265(2) . ?
C8 O3 1.230(3) . ?
C8 O4 1.282(3) . ?
N1L C2L 1.343(3) . ?
N1L C6L 1.353(3) . ?
C2L C3L 1.387(3) . ?
C3L C4L 1.388(3) . ?
C4L C5L 1.392(3) . ?
C4L N7L 1.431(3) . ?
C5L C6L 1.382(3) . ?
N7L N8L 1.252(3) . ?
N8L C9L 1.444(3) . ?
C9L C10L 1.383(3) . ?
C9L C14L 1.389(3) . ?
C10L C11L 1.378(3) . ?
C11L N12L 1.354(3) . ?
N12L C13L 1.337(3) . ?
C13L C14L 1.389(3) . ?
N1B C6B 1.317(5) . ?
N1B C2B 1.336(5) . ?
C2B C3B 1.384(4) . ?
C3B C4B 1.372(4) . ?
C4B C5B 1.380(4) . ?
C4B N7B 1.438(3) . ?
C5B C6B 1.382(4) . ?
N7B N7B 1.235(5) 3_788 ?
